data_4305705
loop_
_publ_author_name
'Jes\'us Rub\'en Berenguer'
'Alvaro D\'iez'
'Julio Fern\'andez'
'Juan Forni\'es'
'Ana Garc\'ia'
'Bel\'en Gil'
'Elena Lalinde'
'M. Teresa Moreno'

_publ_section_title
;
[Pt]2Pb Trinuclear Systems: Impact of the Anionic Platinum Fragment on the
Lead Environment and Photoluminescence
;
_journal_name_full 'Inorganic Chemistry'
_journal_page_first 7703
_journal_page_last 7716
_journal_paper_doi 10.1021/ic8006876
_journal_volume 47
_journal_year 2008
_chemical_formula_sum 'C58 H36 N2 Pb Pt2'
_chemical_formula_weight 1358.26
_chemical_name_common ad172
_chemical_name_systematic
;
 ?
;
_space_group_IT_number 56
_symmetry_cell_setting orthorhombic
_symmetry_space_group_name_Hall '-P 2ac 2bc'
_symmetry_space_group_name_H-M 'P n a a'
_atom_sites_solution_hydrogens geom
_atom_sites_solution_primary direct
_atom_sites_solution_secondary difmap
_audit_conform_dict_location ftp://ftp.iucr.org/pub/cif_core.dic
_audit_conform_dict_name cif_core.dic
_audit_conform_dict_version 2.2
_audit_creation_date 2005-11-28T16:51:40-00:00
_audit_creation_method 'WinGX routine CIF_UPDATE'
_cell_angle_alpha 90
_cell_angle_beta 90
_cell_angle_gamma 90
_cell_formula_units_Z 8
_cell_length_a 12.5149(2)
_cell_length_b 19.5368(3)
_cell_length_c 36.8169(7)
_cell_measurement_reflns_used 9101
_cell_measurement_temperature 128.0(10)
_cell_volume 9001.8(3)
_computing_cell_refinement 'HKL Scalepack (Otwinowski & Minor 1997)'
_computing_data_collection 'Collect (Nonius BV, 1997-2000)'
_computing_data_reduction 'HKL Denzo and Scalepack (Otwinowski & Minor 1997)'
_computing_structure_refinement 'SHELXL-97 (Sheldrick, 1997)'
_diffrn_ambient_temperature 128.0(10)
_diffrn_measured_fraction_theta_full 0.915
_diffrn_measured_fraction_theta_max 0.911
_diffrn_measurement_device '95mm CCD camera on \k-goniostat'
_diffrn_measurement_device_type KappaCCD
_diffrn_measurement_method CCD
_diffrn_orient_matrix_type 'by Nonius Collect from scalepack cell'
_diffrn_orient_matrix_UB_11 -0.0347055
_diffrn_orient_matrix_UB_12 -0.0393117
_diffrn_orient_matrix_UB_13 0.0127829
_diffrn_orient_matrix_UB_21 0.069296
_diffrn_orient_matrix_UB_22 -0.025478
_diffrn_orient_matrix_UB_23 -0.0003245
_diffrn_orient_matrix_UB_31 0.0194515
_diffrn_orient_matrix_UB_32 0.0206254
_diffrn_orient_matrix_UB_33 0.0239632
_diffrn_radiation_monochromator graphite
_diffrn_radiation_type MoK\a
_diffrn_radiation_wavelength 0.71073
_diffrn_reflns_av_R_equivalents 0
_diffrn_reflns_av_unetI/netI 0.0862
_diffrn_reflns_limit_h_max 16
_diffrn_reflns_limit_h_min 0
_diffrn_reflns_limit_k_max 25
_diffrn_reflns_limit_k_min 0
_diffrn_reflns_limit_l_max 47
_diffrn_reflns_limit_l_min 0
_diffrn_reflns_number 9448
_diffrn_reflns_theta_full 25.00
_diffrn_reflns_theta_max 27.52
_diffrn_reflns_theta_min 2.01
_exptl_absorpt_coefficient_mu 9.974
_exptl_absorpt_correction_T_max 0.99
_exptl_absorpt_correction_T_min 0.34
_exptl_absorpt_correction_type multi-scan
_exptl_absorpt_process_details
;
        [c.f. SCALEPACK (Otwinowski & Minor, 1997)]
;
_exptl_crystal_colour yellow-orange
_exptl_crystal_density_diffrn 2.004
_exptl_crystal_density_method 'not measured'
_exptl_crystal_description sheet
_exptl_crystal_F_000 5088
_exptl_crystal_size_max 0.2
_exptl_crystal_size_mid 0.1
_exptl_crystal_size_min 0.025
_refine_diff_density_max 1.456
_refine_diff_density_min -1.275
_refine_diff_density_rms 0.24
_refine_ls_extinction_method none
_refine_ls_goodness_of_fit_ref 1.026
_refine_ls_hydrogen_treatment constr
_refine_ls_matrix_type full
_refine_ls_number_parameters 592
_refine_ls_number_reflns 9448
_refine_ls_number_restraints 30
_refine_ls_restrained_S_all 1.026
_refine_ls_R_factor_all 0.114
_refine_ls_R_factor_gt 0.0582
_refine_ls_shift/su_max 0.001
_refine_ls_shift/su_mean 0
_refine_ls_structure_factor_coef Fsqd
_refine_ls_weighting_details 'calc w=1/[\s^2^(Fo^2^)+(0.0272P)^2^+107.1506P] where P=(Fo^2^+2Fc^2^)/3'
_refine_ls_weighting_scheme calc
_refine_ls_wR_factor_gt 0.0877
_refine_ls_wR_factor_ref 0.102
_reflns_number_gt 6191
_reflns_number_total 9448
_reflns_threshold_expression >2sigma(I)
_cod_data_source_file ic8006876-file003_2.cif
_cod_data_source_block complex2
_cod_depositor_comments
;
The following automatic conversions were performed:
'_symmetry_cell_setting' value 'Orthorhombic' changed to 'orthorhombic'
according to '/home/saulius/struct/CIF-dictionaries/cif_core.dic'
dictionary named 'cif_core.dic' version 2.4.1 from 2010-06-29.

Automatic conversion script
Id: cif_fix_enum 1527 2010-12-29 10:47:43Z saulius 
;
_cod_database_code 4305705

loop_
_symmetry_equiv_pos_as_xyz
'x, y, z'
'-x+1/2, -y, z+1/2'
'x, -y+1/2, -z+1/2'
'-x+1/2, y+1/2, -z'
'-x, -y, -z'
'x-1/2, y, -z-1/2'
'-x, y-1/2, z-1/2'
'x-1/2, -y-1/2, z'

loop_
_atom_site_label
_atom_site_type_symbol
_atom_site_fract_x
_atom_site_fract_y
_atom_site_fract_z
_atom_site_U_iso_or_equiv
_atom_site_adp_type
_atom_site_occupancy
_atom_site_symmetry_multiplicity
_atom_site_calc_flag
_atom_site_refinement_flags
_atom_site_disorder_assembly
_atom_site_disorder_group
Pt1 Pt 0.17065(3) 0.020708(19) 0.090306(10) 0.02449(11) Uani 1 1 d . . .
Pt2 Pt 0.35543(3) -0.115604(19) 0.106892(11) 0.02546(11) Uani 1 1 d . . .
Pb1 Pb 0.33518(3) 0.010949(18) 0.148431(10) 0.02651(11) Uani 1 1 d . . .
N1 N 0.1977(7) 0.0156(4) 0.0344(2) 0.029(2) Uani 1 1 d . . .
C27 C 0.0698(7) -0.0593(5) 0.0779(3) 0.023(2) Uani 1 1 d . . .
C56 C 0.3574(7) -0.1229(4) 0.0512(3) 0.023(2) Uani 1 1 d . . .
N2 N 0.2433(6) -0.1917(4) 0.1004(2) 0.032(2) Uani 1 1 d . . .
C1 C 0.1270(8) 0.0235(5) 0.1418(3) 0.0301(17) Uani 1 1 d . A .
C2 C 0.1098(8) 0.0291(5) 0.1745(3) 0.0301(17) Uani 1 1 d . . .
C3A C 0.0917(9) 0.0397(5) 0.2124(3) 0.035(3) Uani 0.5 1 d PD A 1
C4A C 0.0013(15) 0.0739(12) 0.2248(5) 0.047(6) Uani 0.5 1 d PD A 1
H4A H -0.0501 0.0881 0.2082 0.056 Uiso 0.5 1 calc PR A 1
C5A C -0.0139(16) 0.0875(14) 0.2616(5) 0.054(7) Uani 0.5 1 d PD A 1
H5A H -0.0746 0.1105 0.2696 0.065 Uiso 0.5 1 calc PR A 1
C6A C 0.0651(13) 0.0654(8) 0.2865(4) 0.075(5) Uani 0.5 1 d PD A 1
H6A H 0.0576 0.0751 0.3111 0.09 Uiso 0.5 1 calc PR A 1
C7A C 0.1515(19) 0.0303(14) 0.2746(6) 0.062(5) Uani 0.5 1 d PD A 1
H7A H 0.202 0.0145 0.2912 0.074 Uiso 0.5 1 calc PR A 1
C8A C 0.1649(15) 0.0179(12) 0.2381(5) 0.045(6) Uani 0.5 1 d PD A 1
H8A H 0.2252 -0.006 0.2305 0.054 Uiso 0.5 1 calc PR A 1
C3B C 0.0917(9) 0.0397(5) 0.2124(3) 0.035(3) Uani 0.5 1 d PD A 2
C4B C 0.146(2) 0.0935(13) 0.2288(6) 0.072(9) Uani 0.5 1 d PD A 2
H4B H 0.189 0.1228 0.2152 0.087 Uiso 0.5 1 calc PR A 2
C5B C 0.136(2) 0.1021(17) 0.2659(6) 0.095(13) Uani 0.5 1 d PD A 2
H5B H 0.1784 0.1345 0.2774 0.114 Uiso 0.5 1 calc PR A 2
C6B C 0.0651(13) 0.0654(8) 0.2865(4) 0.075(5) Uani 0.5 1 d PD A 2
H6B H 0.0462 0.078 0.31 0.09 Uiso 0.5 1 calc PR A 2
C7B C 0.024(2) 0.0073(12) 0.2692(6) 0.062(5) Uani 0.5 1 d PD A 2
H7B H -0.0096 -0.0256 0.2835 0.074 Uiso 0.5 1 calc PR A 2
C8B C 0.029(2) -0.0041(12) 0.2322(6) 0.068(9) Uani 0.5 1 d PD A 2
H8B H -0.0075 -0.0399 0.2213 0.082 Uiso 0.5 1 calc PR A 2
C9 C 0.2695(8) 0.1009(5) 0.0982(3) 0.024(2) Uani 1 1 d . . .
C10 C 0.3361(7) 0.1453(5) 0.1055(3) 0.023(2) Uani 1 1 d . . .
C11 C 0.4111(8) 0.1964(5) 0.1173(3) 0.029(2) Uani 1 1 d D . .
C12 C 0.4251(9) 0.2078(5) 0.1543(3) 0.041(3) Uani 1 1 d D . .
H12 H 0.3814 0.1858 0.1711 0.049 Uiso 1 1 calc R . .
C13 C 0.5044(9) 0.2521(6) 0.1662(3) 0.049(3) Uani 1 1 d D . .
H13 H 0.5149 0.2583 0.191 0.059 Uiso 1 1 calc R . .
C14 C 0.5677(9) 0.2868(5) 0.1419(3) 0.040(3) Uani 1 1 d D . .
H14 H 0.6205 0.3164 0.1502 0.049 Uiso 1 1 calc R . .
C15 C 0.5521(8) 0.2774(5) 0.1045(3) 0.038(3) Uani 1 1 d D . .
H15 H 0.5932 0.3017 0.0879 0.046 Uiso 1 1 calc R . .
C16 C 0.4748(8) 0.2315(5) 0.0925(3) 0.033(3) Uani 1 1 d D . .
H16 H 0.4656 0.2242 0.0677 0.04 Uiso 1 1 calc R . .
C17 C 0.2618(8) 0.0554(5) 0.0133(3) 0.024(2) Uani 1 1 d . . .
H17 H 0.3052 0.0883 0.024 0.029 Uiso 1 1 calc R . .
C18 C 0.2631(9) 0.0473(5) -0.0238(3) 0.035(3) Uani 1 1 d . . .
H18 H 0.3093 0.0739 -0.0377 0.042 Uiso 1 1 calc R . .
C19 C 0.1994(9) 0.0020(5) -0.0405(3) 0.035(3) Uani 1 1 d . . .
H19 H 0.2003 -0.0012 -0.0657 0.042 Uiso 1 1 calc R . .
C20 C 0.1318(8) -0.0406(5) -0.0206(3) 0.025(2) Uani 1 1 d . . .
C21 C 0.0631(8) -0.0919(5) -0.0353(3) 0.034(3) Uani 1 1 d . . .
H21 H 0.0606 -0.0982 -0.0603 0.04 Uiso 1 1 calc R . .
C22 C 0.0018(9) -0.1315(5) -0.0137(3) 0.033(3) Uani 1 1 d . . .
H22 H -0.041 -0.165 -0.0242 0.039 Uiso 1 1 calc R . .
C23 C 0.0010(8) -0.1229(5) 0.0253(3) 0.029(2) Uani 1 1 d . . .
C24 C -0.0631(8) -0.1620(5) 0.0488(3) 0.030(2) Uani 1 1 d . . .
H24 H -0.1084 -0.1954 0.0394 0.036 Uiso 1 1 calc R . .
C25 C -0.0589(8) -0.1509(5) 0.0856(3) 0.036(3) Uani 1 1 d . . .
H25 H -0.1001 -0.1778 0.101 0.043 Uiso 1 1 calc R . .
C26 C 0.0073(8) -0.0992(5) 0.1004(3) 0.029(2) Uani 1 1 d . . .
H26 H 0.0087 -0.092 0.1254 0.035 Uiso 1 1 calc R . .
C28 C 0.0668(7) -0.0724(4) 0.0410(3) 0.021(2) Uani 1 1 d . . .
C29 C 0.1326(8) -0.0319(5) 0.0176(3) 0.024(2) Uani 1 1 d . . .
C30 C 0.3515(9) -0.1230(5) 0.1615(3) 0.039(3) Uani 1 1 d . B .
C31 C 0.3516(9) -0.1289(5) 0.1944(3) 0.038(3) Uani 1 1 d . . .
C32A C 0.3550(11) -0.1415(6) 0.2331(3) 0.050(3) Uani 0.5 1 d PD B 1
C33A C 0.4447(18) -0.1178(12) 0.2534(6) 0.058(4) Uani 0.5 1 d PD B 1
H33A H 0.5012 -0.0955 0.2421 0.069 Uiso 0.5 1 calc PR B 1
C34A C 0.445(2) -0.1290(11) 0.2909(6) 0.058(4) Uani 0.5 1 d PD B 1
H34A H 0.501 -0.1118 0.305 0.069 Uiso 0.5 1 calc PR B 1
C35A C 0.3624(15) -0.1661(9) 0.3073(4) 0.101(6) Uani 0.5 1 d PD B 1
H35A H 0.3697 -0.1822 0.331 0.121 Uiso 0.5 1 calc PR B 1
C36A C 0.272(2) -0.1784(13) 0.2884(7) 0.058(4) Uani 0.5 1 d PD B 1
H36A H 0.2127 -0.197 0.3001 0.069 Uiso 0.5 1 calc PR B 1
C37A C 0.267(2) -0.1635(12) 0.2521(6) 0.058(4) Uani 0.5 1 d PD B 1
H37A H 0.202 -0.1685 0.24 0.069 Uiso 0.5 1 calc PR B 1
C32B C 0.3550(11) -0.1415(6) 0.2331(3) 0.050(3) Uani 0.5 1 d PD B 2
C33B C 0.442(2) -0.1791(13) 0.2465(7) 0.086(6) Uani 0.5 1 d PD B 2
H33B H 0.497 -0.1944 0.2315 0.103 Uiso 0.5 1 calc PR B 2
C34B C 0.441(2) -0.1921(14) 0.2841(7) 0.086(6) Uani 0.5 1 d PD B 2
H34B H 0.4947 -0.2192 0.2939 0.103 Uiso 0.5 1 calc PR B 2
C35B C 0.3624(15) -0.1661(9) 0.3073(4) 0.101(6) Uani 0.5 1 d PD B 2
H35B H 0.3712 -0.1639 0.3324 0.121 Uiso 0.5 1 calc PR B 2
C36B C 0.271(2) -0.1441(15) 0.2901(8) 0.086(6) Uani 0.5 1 d PD B 2
H36B H 0.2091 -0.1394 0.3039 0.103 Uiso 0.5 1 calc PR B 2
C37B C 0.265(2) -0.1287(15) 0.2535(7) 0.086(6) Uani 0.5 1 d PD B 2
H37B H 0.2037 -0.1105 0.2431 0.103 Uiso 0.5 1 calc PR B 2
C38 C 0.4771(8) -0.0514(5) 0.1080(3) 0.032(2) Uani 1 1 d . . .
C39 C 0.5547(8) -0.0146(5) 0.1137(3) 0.030(2) Uani 1 1 d . . .
C40 C 0.6522(7) 0.0214(5) 0.1221(3) 0.025(2) Uani 1 1 d . . .
C41 C 0.7388(9) -0.0139(6) 0.1361(3) 0.038(3) Uani 1 1 d . . .
H41 H 0.7344 -0.0609 0.1398 0.045 Uiso 1 1 calc R . .
C42 C 0.8308(9) 0.0203(6) 0.1448(3) 0.046(3) Uani 1 1 d . . .
H42 H 0.8878 -0.0035 0.1549 0.056 Uiso 1 1 calc R . .
C43 C 0.8401(9) 0.0903(7) 0.1386(3) 0.052(3) Uani 1 1 d . . .
H43 H 0.9041 0.1128 0.1432 0.062 Uiso 1 1 calc R . .
C44 C 0.7536(10) 0.1255(6) 0.1255(3) 0.047(3) Uani 1 1 d . . .
H44 H 0.758 0.1726 0.1223 0.056 Uiso 1 1 calc R . .
C45 C 0.6594(9) 0.0916(5) 0.1169(3) 0.036(3) Uani 1 1 d . . .
H45 H 0.6013 0.1158 0.1077 0.043 Uiso 1 1 calc R . .
C46 C 0.1876(8) -0.2267(5) 0.1271(3) 0.033(3) Uani 1 1 d . . .
H46 H 0.1955 -0.2142 0.1513 0.039 Uiso 1 1 calc R . .
C47 C 0.1200(9) -0.2804(5) 0.1178(3) 0.040(3) Uani 1 1 d . . .
H47 H 0.0835 -0.3039 0.1359 0.048 Uiso 1 1 calc R . .
C48 C 0.1068(8) -0.2989(5) 0.0823(3) 0.037(3) Uani 1 1 d . . .
H48 H 0.0607 -0.3346 0.0765 0.044 Uiso 1 1 calc R . .
C49 C 0.1616(8) -0.2649(5) 0.0549(3) 0.030(2) Uani 1 1 d . . .
C50 C 0.1530(9) -0.2804(5) 0.0165(3) 0.039(3) Uani 1 1 d . . .
H50 H 0.1064 -0.3147 0.009 0.047 Uiso 1 1 calc R . .
C51 C 0.2110(9) -0.2463(5) -0.0088(3) 0.035(3) Uani 1 1 d . . .
H51 H 0.2049 -0.258 -0.0332 0.042 Uiso 1 1 calc R . .
C52 C 0.2821(8) -0.1917(5) 0.0020(3) 0.027(2) Uani 1 1 d . . .
C53 C 0.3442(8) -0.1553(5) -0.0231(3) 0.032(3) Uani 1 1 d . . .
H53 H 0.3409 -0.1657 -0.0478 0.038 Uiso 1 1 calc R . .
C54 C 0.4097(9) -0.1042(5) -0.0109(3) 0.037(3) Uani 1 1 d . . .
H54 H 0.451 -0.08 -0.0275 0.044 Uiso 1 1 calc R . .
C55 C 0.4164(8) -0.0872(5) 0.0261(3) 0.030(2) Uani 1 1 d . . .
H55 H 0.4608 -0.0517 0.0336 0.035 Uiso 1 1 calc R . .
C57 C 0.2903(7) -0.1744(5) 0.0389(3) 0.024(2) Uani 1 1 d . . .
C58 C 0.2294(8) -0.2111(5) 0.0647(3) 0.026(2) Uani 1 1 d . . .

loop_
_atom_site_aniso_label
_atom_site_aniso_U_11
_atom_site_aniso_U_22
_atom_site_aniso_U_33
_atom_site_aniso_U_23
_atom_site_aniso_U_13
_atom_site_aniso_U_12
Pt1 0.0216(2) 0.0256(2) 0.0262(2) -0.00041(16) 0.00036(18) -0.00069(18)
Pt2 0.0221(2) 0.0239(2) 0.0304(2) -0.00053(16) 0.00042(18) -0.00058(17)
Pb1 0.0229(2) 0.0270(2) 0.0296(2) -0.00238(15) 0.00018(18) 0.00057(17)
N1 0.034(5) 0.028(5) 0.025(5) -0.004(4) -0.001(4) 0.015(4)
C27 0.008(5) 0.026(5) 0.035(6) 0.003(4) -0.003(4) 0.002(4)
C56 0.021(5) 0.012(5) 0.037(6) -0.002(4) -0.006(5) 0.008(4)
N2 0.022(5) 0.030(5) 0.043(6) 0.008(4) -0.001(4) 0.001(4)
C1 0.024(4) 0.031(4) 0.036(4) 0.005(4) -0.007(4) -0.004(3)
C2 0.024(4) 0.031(4) 0.036(4) 0.005(4) -0.007(4) -0.004(3)
C3A 0.034(7) 0.034(6) 0.036(7) -0.006(5) -0.005(6) 0.004(5)
C4A 0.026(13) 0.09(2) 0.023(13) -0.002(12) -0.013(11) -0.002(13)
C5A 0.027(14) 0.11(2) 0.026(14) 0.008(13) 0.002(11) -0.010(14)
C6A 0.095(13) 0.095(12) 0.034(9) -0.015(8) -0.002(9) -0.030(10)
C7A 0.065(13) 0.092(15) 0.028(10) -0.001(10) 0.016(10) -0.019(12)
C8A 0.016(12) 0.080(18) 0.038(14) -0.002(12) 0.001(11) 0.000(12)
C3B 0.034(7) 0.034(6) 0.036(7) -0.006(5) -0.005(6) 0.004(5)
C4B 0.09(2) 0.08(2) 0.046(17) -0.014(15) 0.028(17) -0.020(18)
C5B 0.09(2) 0.14(3) 0.05(2) -0.04(2) 0.009(19) -0.07(2)
C6B 0.095(13) 0.095(12) 0.034(9) -0.015(8) -0.002(9) -0.030(10)
C7B 0.065(13) 0.092(15) 0.028(10) -0.001(10) 0.016(10) -0.019(12)
C8B 0.08(2) 0.067(19) 0.052(18) -0.010(14) 0.033(16) -0.033(17)
C9 0.021(6) 0.023(6) 0.029(6) -0.006(4) 0.006(4) 0.007(5)
C10 0.022(6) 0.017(5) 0.030(5) 0.002(4) -0.003(5) 0.010(5)
C11 0.028(6) 0.026(6) 0.035(7) 0.000(5) 0.000(5) -0.001(5)
C12 0.047(8) 0.030(6) 0.046(8) -0.007(5) -0.002(6) -0.010(6)
C13 0.062(9) 0.048(7) 0.036(7) -0.008(6) -0.007(7) -0.011(7)
C14 0.040(7) 0.028(6) 0.053(8) 0.010(5) -0.019(6) -0.012(5)
C15 0.031(6) 0.027(6) 0.057(8) 0.012(5) -0.008(6) -0.009(5)
C16 0.033(7) 0.027(6) 0.039(7) 0.006(5) -0.004(5) 0.006(5)
C17 0.026(6) 0.019(5) 0.027(6) 0.010(4) 0.010(5) -0.002(4)
C18 0.039(7) 0.043(7) 0.023(6) 0.004(5) 0.000(5) 0.004(6)
C19 0.040(7) 0.038(7) 0.026(6) 0.006(5) 0.001(5) 0.011(5)
C20 0.021(6) 0.033(6) 0.020(5) -0.003(4) -0.002(4) 0.011(5)
C21 0.040(7) 0.035(6) 0.026(6) -0.017(5) -0.001(5) 0.009(5)
C22 0.040(7) 0.023(6) 0.035(6) -0.007(5) -0.011(5) 0.008(5)
C23 0.023(6) 0.017(5) 0.048(7) -0.003(5) -0.004(5) 0.008(5)
C24 0.025(6) 0.026(6) 0.038(7) -0.005(5) -0.008(5) -0.002(5)
C25 0.029(6) 0.035(6) 0.043(7) 0.001(5) -0.003(5) -0.007(5)
C26 0.025(6) 0.031(6) 0.030(6) 0.001(4) 0.000(5) 0.005(5)
C28 0.015(5) 0.019(5) 0.028(6) -0.004(4) 0.002(4) -0.001(4)
C29 0.025(6) 0.024(5) 0.024(5) -0.004(4) 0.005(5) 0.006(5)
C30 0.034(7) 0.026(6) 0.056(8) -0.005(5) -0.003(6) -0.004(5)
C31 0.051(8) 0.023(6) 0.040(7) -0.004(5) 0.013(6) -0.011(5)
C32A 0.067(9) 0.053(8) 0.030(7) 0.013(5) 0.004(7) -0.005(7)
C33A 0.087(11) 0.041(8) 0.045(8) -0.006(7) 0.009(9) -0.018(7)
C34A 0.087(11) 0.041(8) 0.045(8) -0.006(7) 0.009(9) -0.018(7)
C35A 0.161(18) 0.102(13) 0.041(9) 0.023(9) 0.014(12) -0.031(13)
C36A 0.087(11) 0.041(8) 0.045(8) -0.006(7) 0.009(9) -0.018(7)
C37A 0.087(11) 0.041(8) 0.045(8) -0.006(7) 0.009(9) -0.018(7)
C32B 0.067(9) 0.053(8) 0.030(7) 0.013(5) 0.004(7) -0.005(7)
C33B 0.128(15) 0.080(12) 0.048(10) -0.007(10) 0.000(12) -0.042(11)
C34B 0.128(15) 0.080(12) 0.048(10) -0.007(10) 0.000(12) -0.042(11)
C35B 0.161(18) 0.102(13) 0.041(9) 0.023(9) 0.014(12) -0.031(13)
C36B 0.128(15) 0.080(12) 0.048(10) -0.007(10) 0.000(12) -0.042(11)
C37B 0.128(15) 0.080(12) 0.048(10) -0.007(10) 0.000(12) -0.042(11)
C38 0.024(6) 0.035(6) 0.036(6) -0.002(5) 0.011(5) 0.004(5)
C39 0.019(6) 0.027(6) 0.044(7) -0.005(5) 0.006(5) 0.002(5)
C40 0.015(6) 0.034(6) 0.025(5) -0.007(4) -0.002(4) 0.006(5)
C41 0.031(7) 0.036(7) 0.045(7) -0.009(5) 0.007(6) -0.002(6)
C42 0.020(7) 0.058(8) 0.061(8) 0.002(6) -0.003(6) 0.000(6)
C43 0.021(7) 0.078(10) 0.056(8) -0.005(7) -0.002(6) -0.020(7)
C44 0.049(8) 0.043(7) 0.049(8) -0.008(6) -0.004(7) -0.016(7)
C45 0.032(7) 0.035(6) 0.040(7) 0.000(5) 0.006(5) 0.002(5)
C46 0.027(6) 0.036(7) 0.035(6) -0.003(5) 0.003(5) 0.002(5)
C47 0.040(7) 0.029(6) 0.052(8) 0.011(5) -0.005(6) -0.007(6)
C48 0.026(6) 0.037(7) 0.047(8) 0.001(5) -0.009(6) 0.001(5)
C49 0.021(6) 0.030(6) 0.038(6) 0.005(4) -0.003(5) -0.004(5)
C50 0.034(7) 0.039(6) 0.043(7) 0.000(5) -0.018(6) -0.010(6)
C51 0.042(7) 0.028(6) 0.037(7) -0.006(5) -0.013(6) 0.003(5)
C52 0.024(6) 0.021(6) 0.034(6) -0.001(4) -0.003(5) 0.005(5)
C53 0.036(7) 0.041(6) 0.019(5) -0.002(4) -0.005(5) 0.009(6)
C54 0.033(7) 0.029(6) 0.048(7) 0.018(5) 0.003(6) 0.004(5)
C55 0.037(7) 0.031(6) 0.021(6) 0.005(4) -0.012(5) -0.005(5)
C57 0.017(5) 0.020(5) 0.034(6) -0.011(4) -0.005(5) 0.002(4)
C58 0.018(6) 0.037(6) 0.023(6) 0.003(4) -0.002(5) 0.009(5)

loop_
_atom_type_symbol
_atom_type_description
_atom_type_scat_dispersion_real
_atom_type_scat_dispersion_imag
_atom_type_scat_source
Pt Pt -1.7033 8.3905 'International Tables Vol C Tables 4.2.6.8 and 6.1.1.4'
Pb Pb -3.3944 10.1111 'International Tables Vol C Tables 4.2.6.8 and 6.1.1.4'
N N 0.0061 0.0033 'International Tables Vol C Tables 4.2.6.8 and 6.1.1.4'
C C 0.0033 0.0016 'International Tables Vol C Tables 4.2.6.8 and 6.1.1.4'
H H 0 0 'International Tables Vol C Tables 4.2.6.8 and 6.1.1.4'

loop_
_geom_angle_atom_site_label_1
_geom_angle_atom_site_label_2
_geom_angle_atom_site_label_3
_geom_angle
_geom_angle_site_symmetry_1
_geom_angle_site_symmetry_3
_geom_angle_publ_flag
C1 Pt1 C9 90.6(4) . . ?
C1 Pt1 C27 93.7(4) . . ?
C9 Pt1 C27 175.4(4) . . ?
C1 Pt1 N1 173.2(4) . . ?
C9 Pt1 N1 94.5(4) . . ?
C27 Pt1 N1 81.1(4) . . ?
C1 Pt1 Pb1 60.2(3) . . ?
C9 Pt1 Pb1 61.5(3) . . ?
C27 Pt1 Pb1 122.3(3) . . ?
N1 Pt1 Pb1 126.4(2) . . ?
C38 Pt2 C30 92.6(4) . . ?
C38 Pt2 C56 93.1(4) . . ?
C30 Pt2 C56 171.9(4) . . ?
C38 Pt2 N2 171.0(4) . . ?
C30 Pt2 N2 92.7(4) . . ?
C56 Pt2 N2 80.9(4) . . ?
C38 Pt2 Pb1 61.2(3) . . ?
C30 Pt2 Pb1 62.3(3) . . ?
C56 Pt2 Pb1 125.6(2) . . ?
N2 Pt2 Pb1 127.9(2) . . ?
C38 Pb1 C1 131.5(3) . . ?
C38 Pb1 C30 66.1(3) . . ?
C1 Pb1 C30 100.6(3) . . ?
C38 Pb1 C9 96.9(3) . . ?
C1 Pb1 C9 64.6(3) . . ?
C30 Pb1 C9 142.3(3) . . ?
C38 Pb1 Pt2 41.3(2) . . ?
C1 Pb1 Pt2 96.7(2) . . ?
C30 Pb1 Pt2 42.1(3) . . ?
C9 Pb1 Pt2 102.7(2) . . ?
C38 Pb1 Pt1 95.2(2) . . ?
C1 Pb1 Pt1 40.6(2) . . ?
C30 Pb1 Pt1 104.2(2) . . ?
C9 Pb1 Pt1 41.4(2) . . ?
Pt2 Pb1 Pt1 74.782(14) . . ?
C17 N1 C29 118.4(8) . . ?
C17 N1 Pt1 129.2(7) . . ?
C29 N1 Pt1 112.2(6) . . ?
C26 C27 C28 118.1(9) . . ?
C26 C27 Pt1 130.0(8) . . ?
C28 C27 Pt1 112.0(7) . . ?
C55 C56 C57 118.2(9) . . ?
C55 C56 Pt2 130.0(7) . . ?
C57 C56 Pt2 111.7(7) . . ?
C58 N2 C46 118.5(9) . . ?
C58 N2 Pt2 113.3(7) . . ?
C46 N2 Pt2 128.1(7) . . ?
C2 C1 Pt1 173.1(9) . . ?
C2 C1 Pb1 95.2(7) . . ?
Pt1 C1 Pb1 79.2(3) . . ?
C1 C2 C3A 176.8(11) . . ?
C8A C3A C4A 117.4(14) . . ?
C8A C3A C2 121.3(12) . . ?
C4A C3A C2 121.3(12) . . ?
C3A C4A C5A 121.5(18) . . ?
C3A C4A H4A 119.3 . . ?
C5A C4A H4A 119.3 . . ?
C4A C5A C6A 118.4(19) . . ?
C4A C5A H5A 120.8 . . ?
C6A C5A H5A 120.8 . . ?
C7A C6A C5A 120.2(17) . . ?
C7A C6A H6A 119.9 . . ?
C5A C6A H6A 119.9 . . ?
C6A C7A C8A 120(2) . . ?
C6A C7A H7A 119.9 . . ?
C8A C7A H7A 119.9 . . ?
C7A C8A C3A 122(2) . . ?
C7A C8A H8A 118.9 . . ?
C3A C8A H8A 118.9 . . ?
C5B C4B H4B 120.9 . . ?
C4B C5B H5B 118.4 . . ?
C8B C7B H7B 118 . . ?
C7B C8B H8B 121.5 . . ?
C10 C9 Pt1 172.9(8) . . ?
C10 C9 Pb1 95.8(7) . . ?
Pt1 C9 Pb1 77.2(3) . . ?
C9 C10 C11 175.1(10) . . ?
C12 C11 C16 119.5(10) . . ?
C12 C11 C10 119.3(9) . . ?
C16 C11 C10 121.1(9) . . ?
C13 C12 C11 119.9(10) . . ?
C13 C12 H12 120.1 . . ?
C11 C12 H12 120.1 . . ?
C14 C13 C12 121.0(11) . . ?
C14 C13 H13 119.5 . . ?
C12 C13 H13 119.5 . . ?
C13 C14 C15 119.6(10) . . ?
C13 C14 H14 120.2 . . ?
C15 C14 H14 120.2 . . ?
C16 C15 C14 119.6(10) . . ?
C16 C15 H15 120.2 . . ?
C14 C15 H15 120.2 . . ?
C15 C16 C11 120.3(10) . . ?
C15 C16 H16 119.9 . . ?
C11 C16 H16 119.9 . . ?
N1 C17 C18 120.6(10) . . ?
N1 C17 H17 119.7 . . ?
C18 C17 H17 119.7 . . ?
C19 C18 C17 121.6(10) . . ?
C19 C18 H18 119.2 . . ?
C17 C18 H18 119.2 . . ?
C18 C19 C20 120.9(10) . . ?
C18 C19 H19 119.5 . . ?
C20 C19 H19 119.5 . . ?
C19 C20 C29 116.6(9) . . ?
C19 C20 C21 125.8(9) . . ?
C29 C20 C21 117.6(9) . . ?
C22 C21 C20 121.6(10) . . ?
C22 C21 H21 119.2 . . ?
C20 C21 H21 119.2 . . ?
C21 C22 C23 121.5(10) . . ?
C21 C22 H22 119.3 . . ?
C23 C22 H22 119.3 . . ?
C24 C23 C28 117.5(10) . . ?
C24 C23 C22 123.5(9) . . ?
C28 C23 C22 119.0(9) . . ?
C25 C24 C23 119.9(10) . . ?
C25 C24 H24 120 . . ?
C23 C24 H24 120 . . ?
C24 C25 C26 121.0(10) . . ?
C24 C25 H25 119.5 . . ?
C26 C25 H25 119.5 . . ?
C27 C26 C25 120.2(10) . . ?
C27 C26 H26 119.9 . . ?
C25 C26 H26 119.9 . . ?
C27 C28 C23 123.2(9) . . ?
C27 C28 C29 118.3(8) . . ?
C23 C28 C29 118.4(9) . . ?
N1 C29 C20 121.9(9) . . ?
N1 C29 C28 116.2(8) . . ?
C20 C29 C28 121.9(9) . . ?
C31 C30 Pt2 178.0(10) . . ?
C31 C30 Pb1 105.9(8) . . ?
Pt2 C30 Pb1 75.6(3) . . ?
C30 C31 C32A 175.4(12) . . ?
C37A C32A C33A 117.7(17) . . ?
C37A C32A C31 122.0(15) . . ?
C33A C32A C31 119.1(13) . . ?
C34A C33A C32A 118(2) . . ?
C34A C33A H33A 120.8 . . ?
C32A C33A H33A 120.8 . . ?
C33A C34A C35A 120(2) . . ?
C33A C34A H34A 120 . . ?
C35A C34A H34A 120 . . ?
C36A C35A C34A 119.4(19) . . ?
C36A C35A H35A 120.3 . . ?
C34A C35A H35A 120.3 . . ?
C35A C36A C37A 120(2) . . ?
C35A C36A H36A 119.9 . . ?
C37A C36A H36A 119.9 . . ?
C36A C37A C32A 122(2) . . ?
C36A C37A H37A 119.2 . . ?
C32A C37A H37A 119.2 . . ?
C34B C33B H33B 122.2 . . ?
C33B C34B H34B 118.5 . . ?
C37B C36B H36B 118 . . ?
C36B C37B H37B 121.6 . . ?
C39 C38 Pt2 170.7(10) . . ?
C39 C38 Pb1 99.7(7) . . ?
Pt2 C38 Pb1 77.5(3) . . ?
C38 C39 C40 173.2(11) . . ?
C41 C40 C45 119.5(9) . . ?
C41 C40 C39 120.0(9) . . ?
C45 C40 C39 120.5(9) . . ?
C42 C41 C40 120.1(10) . . ?
C42 C41 H41 120 . . ?
C40 C41 H41 120 . . ?
C41 C42 C43 120.9(11) . . ?
C41 C42 H42 119.6 . . ?
C43 C42 H42 119.6 . . ?
C44 C43 C42 119.0(11) . . ?
C44 C43 H43 120.5 . . ?
C42 C43 H43 120.5 . . ?
C43 C44 C45 120.8(11) . . ?
C43 C44 H44 119.6 . . ?
C45 C44 H44 119.6 . . ?
C40 C45 C44 119.7(10) . . ?
C40 C45 H45 120.2 . . ?
C44 C45 H45 120.2 . . ?
N2 C46 C47 120.2(10) . . ?
N2 C46 H46 119.9 . . ?
C47 C46 H46 119.9 . . ?
C48 C47 C46 120.6(11) . . ?
C48 C47 H47 119.7 . . ?
C46 C47 H47 119.7 . . ?
C47 C48 C49 120.6(10) . . ?
C47 C48 H48 119.7 . . ?
C49 C48 H48 119.7 . . ?
C48 C49 C58 118.1(10) . . ?
C48 C49 C50 124.9(10) . . ?
C58 C49 C50 117.0(9) . . ?
C51 C50 C49 121.8(10) . . ?
C51 C50 H50 119.1 . . ?
C49 C50 H50 119.1 . . ?
C50 C51 C52 120.3(10) . . ?
C50 C51 H51 119.9 . . ?
C52 C51 H51 119.9 . . ?
C57 C52 C53 118.4(9) . . ?
C57 C52 C51 119.3(9) . . ?
C53 C52 C51 122.3(10) . . ?
C54 C53 C52 119.0(10) . . ?
C54 C53 H53 120.5 . . ?
C52 C53 H53 120.5 . . ?
C53 C54 C55 121.9(10) . . ?
C53 C54 H54 119.1 . . ?
C55 C54 H54 119.1 . . ?
C56 C55 C54 120.0(9) . . ?
C56 C55 H55 120 . . ?
C54 C55 H55 120 . . ?
C56 C57 C52 122.5(9) . . ?
C56 C57 C58 118.2(9) . . ?
C52 C57 C58 119.3(9) . . ?
N2 C58 C49 122.0(9) . . ?
N2 C58 C57 115.7(9) . . ?
C49 C58 C57 122.3(9) . . ?

loop_
_geom_bond_atom_site_label_1
_geom_bond_atom_site_label_2
_geom_bond_distance
_geom_bond_site_symmetry_2
_geom_bond_publ_flag
Pt1 C1 1.973(11) . ?
Pt1 C9 2.017(10) . ?
Pt1 C27 2.061(9) . ?
Pt1 N1 2.088(8) . ?
Pt1 Pb1 2.9759(5) . ?
Pt2 C38 1.974(11) . ?
Pt2 C30 2.018(12) . ?
Pt2 C56 2.054(10) . ?
Pt2 N2 2.058(8) . ?
Pt2 Pb1 2.9182(5) . ?
Pb1 C38 2.619(9) . ?
Pb1 C1 2.628(10) . ?
Pb1 C30 2.668(10) . ?
Pb1 C9 2.682(9) . ?
N1 C17 1.362(11) . ?
N1 C29 1.382(12) . ?
C27 C26 1.380(13) . ?
C27 C28 1.382(13) . ?
C56 C55 1.374(13) . ?
C56 C57 1.387(12) . ?
N2 C58 1.378(12) . ?
N2 C46 1.386(12) . ?
C1 C2 1.227(14) . ?
C2 C3A 1.429(14) . ?
C3A C8A 1.385(15) . ?
C3A C4A 1.392(16) . ?
C4A C5A 1.394(17) . ?
C4A H4A 0.93 . ?
C5A C6A 1.416(16) . ?
C5A H5A 0.93 . ?
C6A C7A 1.354(17) . ?
C6A H6A 0.93 . ?
C7A C8A 1.376(17) . ?
C7A H7A 0.93 . ?
C8A H8A 0.93 . ?
C4B C5B 1.384(17) . ?
C4B H4B 0.93 . ?
C5B H5B 0.93 . ?
C7B C8B 1.382(17) . ?
C7B H7B 0.93 . ?
C8B H8B 0.93 . ?
C9 C10 1.233(12) . ?
C10 C11 1.438(14) . ?
C11 C12 1.391(11) . ?
C11 C16 1.394(11) . ?
C12 C13 1.387(12) . ?
C12 H12 0.93 . ?
C13 C14 1.374(12) . ?
C13 H13 0.93 . ?
C14 C15 1.400(12) . ?
C14 H14 0.93 . ?
C15 C16 1.394(11) . ?
C15 H15 0.93 . ?
C16 H16 0.93 . ?
C17 C18 1.374(13) . ?
C17 H17 0.93 . ?
C18 C19 1.341(14) . ?
C18 H18 0.93 . ?
C19 C20 1.394(14) . ?
C19 H19 0.93 . ?
C20 C29 1.416(12) . ?
C20 C21 1.427(13) . ?
C21 C22 1.347(14) . ?
C21 H21 0.93 . ?
C22 C23 1.447(14) . ?
C22 H22 0.93 . ?
C23 C24 1.405(14) . ?
C23 C28 1.410(13) . ?
C24 C25 1.374(14) . ?
C24 H24 0.93 . ?
C25 C26 1.416(13) . ?
C25 H25 0.93 . ?
C26 H26 0.93 . ?
C28 C29 1.430(13) . ?
C30 C31 1.215(14) . ?
C31 C32A 1.445(15) . ?
C32A C37A 1.378(17) . ?
C32A C33A 1.427(17) . ?
C33A C34A 1.397(17) . ?
C33A H33A 0.93 . ?
C34A C35A 1.405(17) . ?
C34A H34A 0.93 . ?
C35A C36A 1.352(18) . ?
C35A H35A 0.93 . ?
C36A C37A 1.371(18) . ?
C36A H36A 0.93 . ?
C37A H37A 0.93 . ?
C33B C34B 1.407(18) . ?
C33B H33B 0.93 . ?
C34B H34B 0.93 . ?
C36B C37B 1.383(18) . ?
C36B H36B 0.93 . ?
C37B H37B 0.93 . ?
C38 C39 1.225(13) . ?
C39 C40 1.442(14) . ?
C40 C41 1.385(14) . ?
C40 C45 1.388(14) . ?
C41 C42 1.369(15) . ?
C41 H41 0.93 . ?
C42 C43 1.390(16) . ?
C42 H42 0.93 . ?
C43 C44 1.371(16) . ?
C43 H43 0.93 . ?
C44 C45 1.389(15) . ?
C44 H44 0.93 . ?
C45 H45 0.93 . ?
C46 C47 1.391(14) . ?
C46 H46 0.93 . ?
C47 C48 1.365(14) . ?
C47 H47 0.93 . ?
C48 C49 1.391(14) . ?
C48 H48 0.93 . ?
C49 C58 1.399(13) . ?
C49 C50 1.449(14) . ?
C50 C51 1.356(14) . ?
C50 H50 0.93 . ?
C51 C52 1.444(14) . ?
C51 H51 0.93 . ?
C52 C57 1.402(13) . ?
C52 C53 1.403(14) . ?
C53 C54 1.369(14) . ?
C53 H53 0.93 . ?
C54 C55 1.404(14) . ?
C54 H54 0.93 . ?
C55 H55 0.93 . ?
C57 C58 1.414(13) . ?
